data_4028400
loop_
_publ_author_name
'Miroslav Kavala'
'Roman Bo\<ca'
'Lubom\'ir Dlh\'a\<n'
'Vlasta Brezov\'a'
'Martin Breza'
'Jozef Ko\<z\'i\<sek'
'Marek Fronc'
'Peter Herich'
'Lubom\'ir \<Svorc'
'Peter Szolcs\'anyi'

_publ_section_title
;
 Preparation and Spectroscopic, Magnetic, and Electrochemical Studies of
 Mono-/Biradical TEMPO Derivatives
;
_journal_name_full 'Journal of Organic Chemistry'
_journal_page_first 6558
_journal_page_last 6569
_journal_paper_doi 10.1021/jo400845m
_journal_volume 78
_journal_year 2013
_chemical_formula_sum 'C10 H20 N O4 S'
_chemical_formula_weight 250.33
_chemical_name_systematic
; 
 ? 
;
_space_group_IT_number 14
_symmetry_cell_setting monoclinic
_symmetry_space_group_name_Hall '-P 2ybc'
_symmetry_space_group_name_H-M 'P 1 21/c 1'
_atom_sites_solution_hydrogens geom
_atom_sites_solution_primary direct
_atom_sites_solution_secondary difmap
_audit_creation_method SHELXL-97
_cell_angle_alpha 90.00
_cell_angle_beta 113.437(5)
_cell_angle_gamma 90.00
_cell_formula_units_Z 4
_cell_length_a 12.9484(6)
_cell_length_b 9.9797(3)
_cell_length_c 11.1310(4)
_cell_measurement_reflns_used 8020
_cell_measurement_temperature 293(2)
_cell_measurement_theta_max 29.4967
_cell_measurement_theta_min 3.6557
_cell_volume 1319.69(10)
_computing_cell_refinement
;
CrysAlisPro, Agilent Technologies,
Version 1.171.35.15 (release 03-08-2011 CrysAlis171 .NET)
(compiled Aug  3 2011,13:03:54)
;
_computing_data_collection
;
CrysAlisPro, Agilent Technologies,
Version 1.171.35.15 (release 03-08-2011 CrysAlis171 .NET)
(compiled Aug  3 2011,13:03:54)
;
_computing_data_reduction
;
CrysAlisPro, Agilent Technologies,
Version 1.171.35.15 (release 03-08-2011 CrysAlis171 .NET)
(compiled Aug  3 2011,13:03:54)
;
_computing_molecular_graphics 'DIAMOND (Brandenburg, 1998)'
_computing_publication_material ' enCIFer (Allen et al., 2008)'
_computing_structure_refinement 'SHELXL-97 (Sheldrick, 1997)'
_computing_structure_solution 'SHELXS-97 (Sheldrick, 1990)'
_diffrn_ambient_temperature 293(2)
_diffrn_detector_area_resol_mean 10.4340
_diffrn_measured_fraction_theta_full 0.998
_diffrn_measured_fraction_theta_max 0.918
_diffrn_measurement_device_type 'Xcalibur, Ruby, Gemini'
_diffrn_measurement_method '\w scans'
_diffrn_radiation_monochromator graphite
_diffrn_radiation_source 'Enhance (Mo) x-ray Source'
_diffrn_radiation_type MoK\a
_diffrn_radiation_wavelength 0.71073
_diffrn_reflns_av_R_equivalents 0.0193
_diffrn_reflns_av_sigmaI/netI 0.0148
_diffrn_reflns_limit_h_max 16
_diffrn_reflns_limit_h_min -16
_diffrn_reflns_limit_k_max 13
_diffrn_reflns_limit_k_min -13
_diffrn_reflns_limit_l_max 13
_diffrn_reflns_limit_l_min -15
_diffrn_reflns_number 21523
_diffrn_reflns_theta_full 25.00
_diffrn_reflns_theta_max 29.56
_diffrn_reflns_theta_min 3.66
_exptl_absorpt_coefficient_mu 0.245
_exptl_absorpt_correction_T_max 0.914
_exptl_absorpt_correction_T_min 0.859
_exptl_absorpt_correction_type analytical
_exptl_absorpt_process_details
;
CrysAlisPro, Agilent Technologies,
Version 1.171.35.15 (release 03-08-2011 CrysAlis171 .NET)
(compiled Aug  3 2011,13:03:54)
Analytical numeric absorption correction using a multifaceted crystal
            model based on expressions derived by R.C. Clark & J.S. Reid.
(Clark, R. C. & Reid, J. S. (1995). Acta Cryst. A51, 887-897)
;
_exptl_crystal_colour red
_exptl_crystal_density_diffrn 1.260
_exptl_crystal_description block
_exptl_crystal_F_000 540
_exptl_crystal_size_max 0.853
_exptl_crystal_size_mid 0.477
_exptl_crystal_size_min 0.420
_refine_diff_density_max 0.254
_refine_diff_density_min -0.415
_refine_diff_density_rms 0.038
_refine_ls_extinction_coef 0.0141(18)
_refine_ls_extinction_expression Fc^*^=kFc[1+0.001xFc^2^\l^3^/sin(2\q)]^-1/4^
_refine_ls_extinction_method SHELXL
_refine_ls_goodness_of_fit_ref 1.030
_refine_ls_hydrogen_treatment mixed
_refine_ls_matrix_type full
_refine_ls_number_parameters 146
_refine_ls_number_reflns 3391
_refine_ls_number_restraints 0
_refine_ls_restrained_S_all 1.030
_refine_ls_R_factor_all 0.0508
_refine_ls_R_factor_gt 0.0405
_refine_ls_shift/su_max 0.001
_refine_ls_shift/su_mean 0.000
_refine_ls_structure_factor_coef Fsqd
_refine_ls_weighting_details 'calc w=1/[\s^2^(Fo^2^)+(0.0519P)^2^+0.4112P] where P=(Fo^2^+2Fc^2^)/3'
_refine_ls_weighting_scheme calc
_refine_ls_wR_factor_gt 0.1059
_refine_ls_wR_factor_ref 0.1126
_reflns_number_gt 2807
_reflns_number_total 3391
_reflns_threshold_expression >2sigma(I)
_cod_data_source_file jo400845m_si_002.cif
_cod_data_source_block C10H20NO4S
_cod_original_cell_volume 1319.69(9)
_cod_original_sg_symbol_Hall '-p 2ybc'
_cod_database_code 4028400

loop_
_symmetry_equiv_pos_as_xyz
'x, y, z'
'-x, y+1/2, -z+1/2'
'-x, -y, -z'
'x, -y-1/2, z-1/2'

loop_
_atom_site_label
_atom_site_type_symbol
_atom_site_fract_x
_atom_site_fract_y
_atom_site_fract_z
_atom_site_U_iso_or_equiv
_atom_site_adp_type
_atom_site_occupancy
_atom_site_symmetry_multiplicity
_atom_site_calc_flag
_atom_site_refinement_flags
C1 C 0.08289(12) 0.54078(15) 0.78647(16) 0.0456(3) Uani 1 1 d .
C2 C 0.11385(12) 0.46331(16) 0.68712(16) 0.0478(4) Uani 1 1 d .
H2B H 0.0845 0.3729 0.6797 0.057 Uiso 1 1 calc R
H2A H 0.0783 0.5058 0.6021 0.057 Uiso 1 1 calc R
C3 C 0.23898(12) 0.45672(14) 0.72376(13) 0.0386(3) Uani 1 1 d .
H3A H 0.2769 0.4129 0.8089 0.046 Uiso 1 1 calc R
C4 C 0.28287(12) 0.59702(15) 0.72685(15) 0.0440(3) Uani 1 1 d .
H4B H 0.2434 0.6388 0.6422 0.053 Uiso 1 1 calc R
H4A H 0.3622 0.5932 0.7431 0.053 Uiso 1 1 calc R
C5 C 0.26766(12) 0.68240(15) 0.83271(15) 0.0432(3) Uani 1 1 d .
C6 C -0.04085(14) 0.5809(2) 0.7231(2) 0.0705(6) Uani 1 1 d .
H6C H -0.0607 0.6295 0.7853 0.085 Uiso 1 1 calc R
H6B H -0.0866 0.5019 0.6959 0.085 Uiso 1 1 calc R
H6A H -0.0531 0.6366 0.6484 0.085 Uiso 1 1 calc R
C7 C 0.10300(19) 0.4576(2) 0.9086(2) 0.0678(5) Uani 1 1 d .
H7C H 0.0832 0.5094 0.9690 0.081 Uiso 1 1 calc R
H7B H 0.1810 0.4329 0.9491 0.081 Uiso 1 1 calc R
H7A H 0.0575 0.3782 0.8846 0.081 Uiso 1 1 calc R
C8 C 0.28325(16) 0.82962(17) 0.8078(2) 0.0664(5) Uani 1 1 d .
H8C H 0.2735 0.8835 0.8739 0.080 Uiso 1 1 calc R
H8B H 0.2286 0.8550 0.7232 0.080 Uiso 1 1 calc R
H8A H 0.3576 0.8431 0.8105 0.080 Uiso 1 1 calc R
C9 C 0.35167(15) 0.6421(2) 0.96956(17) 0.0618(5) Uani 1 1 d .
H9C H 0.3401 0.6969 1.0340 0.074 Uiso 1 1 calc R
H9B H 0.4270 0.6545 0.9753 0.074 Uiso 1 1 calc R
H9A H 0.3405 0.5497 0.9851 0.074 Uiso 1 1 calc R
N1 N 0.15049(10) 0.66712(13) 0.82505(13) 0.0436(3) Uani 1 1 d .
O1 O 0.12038(10) 0.75020(13) 0.89264(14) 0.0638(4) Uani 1 1 d .
O2 O 0.25314(9) 0.37756(11) 0.61897(10) 0.0476(3) Uani 1 1 d .
C10 C 0.35455(19) 0.16028(19) 0.74038(18) 0.0651(5) Uani 1 1 d .
H10C H 0.4207 0.1058 0.7631 0.078 Uiso 1 1 calc R
H10B H 0.2893 0.1084 0.6894 0.078 Uiso 1 1 calc R
H10A H 0.3480 0.1908 0.8188 0.078 Uiso 1 1 calc R
O4 O 0.35684(12) 0.25132(15) 0.52513(12) 0.0663(4) Uani 1 1 d .
O5 O 0.45839(10) 0.37734(14) 0.72707(14) 0.0675(4) Uani 1 1 d .
S1 S 0.36471(3) 0.29789(4) 0.64936(4) 0.04570(14) Uani 1 1 d .

loop_
_atom_site_aniso_label
_atom_site_aniso_U_11
_atom_site_aniso_U_22
_atom_site_aniso_U_33
_atom_site_aniso_U_23
_atom_site_aniso_U_13
_atom_site_aniso_U_12
C1 0.0376(7) 0.0392(7) 0.0645(9) 0.0001(7) 0.0252(7) -0.0021(6)
C2 0.0384(7) 0.0459(8) 0.0575(9) -0.0050(7) 0.0172(6) -0.0050(6)
C3 0.0389(7) 0.0432(7) 0.0347(6) -0.0017(5) 0.0158(5) 0.0017(5)
C4 0.0409(7) 0.0478(8) 0.0480(8) 0.0012(6) 0.0226(6) -0.0031(6)
C5 0.0344(7) 0.0431(8) 0.0539(8) -0.0041(6) 0.0195(6) -0.0033(5)
C6 0.0371(8) 0.0566(10) 0.1162(17) -0.0110(11) 0.0287(10) -0.0039(7)
C7 0.0843(14) 0.0544(10) 0.0899(14) 0.0115(10) 0.0614(12) 0.0048(9)
C8 0.0586(11) 0.0457(9) 0.1079(16) -0.0063(10) 0.0469(11) -0.0098(8)
C9 0.0461(9) 0.0774(12) 0.0533(9) -0.0172(9) 0.0105(7) 0.0037(8)
N1 0.0372(6) 0.0402(6) 0.0568(7) -0.0014(5) 0.0223(5) -0.0004(5)
O1 0.0561(7) 0.0537(7) 0.0940(10) -0.0187(7) 0.0431(7) -0.0014(5)
O2 0.0466(6) 0.0577(7) 0.0362(5) -0.0069(4) 0.0141(4) 0.0030(5)
C10 0.0925(14) 0.0576(10) 0.0561(10) 0.0054(8) 0.0410(10) 0.0136(10)
O4 0.0888(10) 0.0759(9) 0.0506(7) -0.0089(6) 0.0449(7) 0.0026(7)
O5 0.0446(6) 0.0772(9) 0.0809(9) -0.0200(7) 0.0251(6) -0.0054(6)
S1 0.0490(2) 0.0530(2) 0.0417(2) -0.00586(15) 0.02492(17) 0.00038(16)

loop_
_atom_type_symbol
_atom_type_description
_atom_type_scat_dispersion_real
_atom_type_scat_dispersion_imag
_atom_type_scat_source
C C 0.0033 0.0016 'International Tables Vol C Tables 4.2.6.8 and 6.1.1.4'
H H 0.0000 0.0000 'International Tables Vol C Tables 4.2.6.8 and 6.1.1.4'
N N 0.0061 0.0033 'International Tables Vol C Tables 4.2.6.8 and 6.1.1.4'
O O 0.0106 0.0060 'International Tables Vol C Tables 4.2.6.8 and 6.1.1.4'
S S 0.1246 0.1234 'International Tables Vol C Tables 4.2.6.8 and 6.1.1.4'

loop_
_geom_angle_atom_site_label_1
_geom_angle_atom_site_label_2
_geom_angle_atom_site_label_3
_geom_angle
N1 C1 C7 109.25(14)
N1 C1 C6 107.36(13)
C7 C1 C6 109.30(15)
N1 C1 C2 110.00(12)
C7 C1 C2 111.66(13)
C6 C1 C2 109.16(14)
C3 C2 C1 112.93(12)
O2 C3 C4 110.52(11)
O2 C3 C2 105.49(11)
C4 C3 C2 108.72(12)
C3 C4 C5 111.88(12)
N1 C5 C8 107.06(12)
N1 C5 C4 109.78(11)
C8 C5 C4 109.28(14)
N1 C5 C9 109.47(13)
C8 C5 C9 109.95(15)
C4 C5 C9 111.21(13)
O1 N1 C5 116.12(12)
O1 N1 C1 115.73(12)
C5 N1 C1 124.56(12)
C3 O2 S1 119.64(8)
O5 S1 O4 119.22(8)
O5 S1 O2 109.87(7)
O4 S1 O2 104.65(7)
O5 S1 C10 109.26(10)
O4 S1 C10 108.35(9)
O2 S1 C10 104.45(8)

loop_
_geom_bond_atom_site_label_1
_geom_bond_atom_site_label_2
_geom_bond_distance
C1 N1 1.4970(19)
C1 C7 1.524(2)
C1 C6 1.525(2)
C1 C2 1.528(2)
C2 C3 1.507(2)
C3 O2 1.4793(16)
C3 C4 1.506(2)
C4 C5 1.529(2)
C5 N1 1.4932(18)
C5 C8 1.523(2)
C5 C9 1.532(2)
N1 O1 1.2801(17)
O2 S1 1.5636(11)
C10 S1 1.7424(19)
O4 S1 1.4235(12)
O5 S1 1.4190(13)

loop_
_geom_torsion_atom_site_label_1
_geom_torsion_atom_site_label_2
_geom_torsion_atom_site_label_3
_geom_torsion_atom_site_label_4
_geom_torsion
N1 C1 C2 C3 44.50(17)
C7 C1 C2 C3 -76.98(17)
C6 C1 C2 C3 162.05(14)
C1 C2 C3 O2 179.25(12)
C1 C2 C3 C4 -62.20(16)
O2 C3 C4 C5 179.03(11)
C2 C3 C4 C5 63.69(16)
C3 C4 C5 N1 -47.68(16)
C3 C4 C5 C8 -164.81(13)
C3 C4 C5 C9 73.62(16)
C8 C5 N1 O1 -49.85(19)
C4 C5 N1 O1 -168.37(13)
C9 C5 N1 O1 69.29(18)
C8 C5 N1 C1 152.49(16)
C4 C5 N1 C1 33.97(19)
C9 C5 N1 C1 -88.37(17)
C7 C1 N1 O1 -67.12(17)
C6 C1 N1 O1 51.31(19)
C2 C1 N1 O1 169.98(13)
C7 C1 N1 C5 90.62(17)
C6 C1 N1 C5 -150.95(16)
C2 C1 N1 C5 -32.28(19)
C4 C3 O2 S1 89.06(13)
C2 C3 O2 S1 -153.60(10)
C3 O2 S1 O5 -42.43(13)
C3 O2 S1 O4 -171.55(11)
C3 O2 S1 C10 74.66(12)
